data_7205230
loop_
_publ_author_name
'Karmakar, Anirban'
'Goldberg, Israel'

_publ_section_title
;
 Coordination polymers of flexible tetracarboxylic acids with metal
 ions. II. Supramolecular assemblies of 5,5&#x2032;-methylene- and
 5,5&#x2032;-(ethane-1,2-diyl)-bis(oxy)diisophthalic acid ligands with
 d-transition metals
;
_journal_issue 1
_journal_name_full CrystEngComm
_journal_page_first 350
_journal_paper_doi 10.1039/c0ce00268b
_journal_volume 13
_journal_year 2011
_chemical_formula_moiety 'C36 H26 Ag4 O21, H2 O'
_chemical_formula_sum 'C36 H28 Ag4 O22'
_chemical_formula_weight 1244.06
_chemical_name_systematic
;
?
;
_space_group_IT_number 14
_symmetry_cell_setting monoclinic
_symmetry_space_group_name_Hall '-P 2ybc'
_symmetry_space_group_name_H-M 'P 1 21/c 1'
_atom_sites_solution_hydrogens geom
_atom_sites_solution_primary direct
_atom_sites_solution_secondary difmap
_audit_creation_method SHELXL-97
_cell_angle_alpha 90.00
_cell_angle_beta 104.7111(6)
_cell_angle_gamma 90.00
_cell_formula_units_Z 4
_cell_length_a 15.4803(2)
_cell_length_b 17.8109(2)
_cell_length_c 13.2541(2)
_cell_measurement_reflns_used 8179
_cell_measurement_temperature 110(2)
_cell_measurement_theta_max 27.87
_cell_measurement_theta_min 2.60
_cell_volume 3534.60(8)
_computing_cell_refinement Denzo
_computing_data_collection 'Collect, Nonius B.V.'
_computing_data_reduction 'Denzo & Scalepack'
_computing_structure_refinement 'SHELXL-97 (Sheldrick, 1997)'
_computing_structure_solution SIR-97
_diffrn_ambient_temperature 110(2)
_diffrn_detector_area_resol_mean 12.8
_diffrn_measured_fraction_theta_full 0.992
_diffrn_measured_fraction_theta_max 0.992
_diffrn_measurement_device_type 'Nonius KappaCCD'
_diffrn_measurement_method '1 deg. \f and \w scans'
_diffrn_radiation_monochromator graphite
_diffrn_radiation_source 'fine-focus sealed tube'
_diffrn_radiation_type MoK\a
_diffrn_radiation_wavelength 0.71073
_diffrn_reflns_av_R_equivalents 0.0460
_diffrn_reflns_av_sigmaI/netI 0.0422
_diffrn_reflns_limit_h_max 19
_diffrn_reflns_limit_h_min -20
_diffrn_reflns_limit_k_max 0
_diffrn_reflns_limit_k_min -23
_diffrn_reflns_limit_l_max 17
_diffrn_reflns_limit_l_min 0
_diffrn_reflns_number 32567
_diffrn_reflns_theta_full 27.87
_diffrn_reflns_theta_max 27.87
_diffrn_reflns_theta_min 2.60
_diffrn_standards_number 0
_exptl_absorpt_coefficient_mu 2.284
_exptl_absorpt_correction_T_max 0.8038
_exptl_absorpt_correction_T_min 0.5019
_exptl_absorpt_correction_type multi-scan
_exptl_absorpt_process_details 'Blessing, 1995'
_exptl_crystal_colour colorless
_exptl_crystal_density_diffrn 2.338
_exptl_crystal_density_method 'not measured'
_exptl_crystal_description rods
_exptl_crystal_F_000 2432
_exptl_crystal_size_max 0.35
_exptl_crystal_size_mid 0.15
_exptl_crystal_size_min 0.10
_refine_diff_density_max 2.104
_refine_diff_density_min -1.730
_refine_diff_density_rms 0.167
_refine_ls_extinction_method none
_refine_ls_goodness_of_fit_ref 1.003
_refine_ls_hydrogen_treatment constr
_refine_ls_matrix_type full
_refine_ls_number_parameters 563
_refine_ls_number_reflns 8351
_refine_ls_number_restraints 0
_refine_ls_restrained_S_all 1.003
_refine_ls_R_factor_all 0.0583
_refine_ls_R_factor_gt 0.0388
_refine_ls_shift/su_max 0.003
_refine_ls_shift/su_mean 0.000
_refine_ls_structure_factor_coef Fsqd
_refine_ls_weighting_details 'calc w=1/[\s^2^(Fo^2^)+(0.0611P)^2^+0.0000P] where P=(Fo^2^+2Fc^2^)/3'
_refine_ls_weighting_scheme calc
_refine_ls_wR_factor_gt 0.0894
_refine_ls_wR_factor_ref 0.0985
_reflns_number_gt 6330
_reflns_number_total 8351
_reflns_threshold_expression >2sigma(I)
_cod_data_source_file C0CE00268B.TXT
_cod_data_source_block 9
_cod_original_sg_symbol_H-M 'P 21/c'
_cod_database_code 7205230

loop_
_symmetry_equiv_pos_as_xyz
'x, y, z'
'-x, y+1/2, -z+1/2'
'-x, -y, -z'
'x, -y-1/2, z-1/2'

loop_
_atom_site_label
_atom_site_type_symbol
_atom_site_fract_x
_atom_site_fract_y
_atom_site_fract_z
_atom_site_U_iso_or_equiv
_atom_site_adp_type
_atom_site_occupancy
_atom_site_symmetry_multiplicity
_atom_site_calc_flag
_atom_site_refinement_flags
_atom_site_disorder_assembly
_atom_site_disorder_group
Ag1 Ag 0.587101(18) 0.482769(16) 0.49146(2) 0.01947(8) Uani 1 1 d . . .
Ag2 Ag 0.656526(18) 0.558578(17) 0.72256(2) 0.02139(8) Uani 1 1 d . . .
Ag3 Ag 0.163913(19) 0.085962(16) 0.78317(2) 0.02171(9) Uani 1 1 d . . .
Ag4 Ag 0.094015(19) 0.013007(16) 0.54567(2) 0.02088(9) Uani 1 1 d . . .
O1 O 0.53465(17) 0.36944(15) 0.4972(2) 0.0223(6) Uani 1 1 d . . .
O2 O 0.39261(17) 0.39524(15) 0.49555(19) 0.0183(5) Uani 1 1 d . . .
C3 C 0.4571(2) 0.3504(2) 0.4976(3) 0.0160(7) Uani 1 1 d . . .
C4 C 0.4391(2) 0.2678(2) 0.5003(2) 0.0154(7) Uani 1 1 d . . .
C5 C 0.3570(2) 0.2416(2) 0.5108(2) 0.0161(7) Uani 1 1 d . . .
H5 H 0.3111 0.2758 0.5155 0.019 Uiso 1 1 calc R . .
C6 C 0.3432(2) 0.1645(2) 0.5142(3) 0.0156(7) Uani 1 1 d . . .
C7 C 0.2554(2) 0.1355(2) 0.5252(3) 0.0165(7) Uani 1 1 d . . .
O8 O 0.19473(17) 0.18862(15) 0.5175(2) 0.0219(6) Uani 1 1 d . . .
H8 H 0.1450 0.1690 0.5159 0.033 Uiso 1 1 calc R . .
O9 O 0.24138(17) 0.06909(16) 0.5396(2) 0.0239(6) Uani 1 1 d . . .
C10 C 0.4086(2) 0.1137(2) 0.5056(2) 0.0158(7) Uani 1 1 d . . .
H10 H 0.3984 0.0613 0.5089 0.019 Uiso 1 1 calc R . .
C11 C 0.4897(2) 0.1402(2) 0.4921(2) 0.0152(7) Uani 1 1 d . . .
C12 C 0.5056(2) 0.2174(2) 0.4916(2) 0.0154(7) Uani 1 1 d . . .
H12 H 0.5618 0.2355 0.4852 0.018 Uiso 1 1 calc R . .
O13 O 0.54722(16) 0.08494(14) 0.47694(19) 0.0189(5) Uani 1 1 d . . .
C14 C 0.6358(2) 0.1046(2) 0.4699(3) 0.0171(7) Uani 1 1 d . . .
H14A H 0.6346 0.1553 0.4390 0.021 Uiso 1 1 calc R . .
H14B H 0.6553 0.0687 0.4231 0.021 Uiso 1 1 calc R . .
C15 C 0.7016(2) 0.1037(2) 0.5747(3) 0.0179(7) Uani 1 1 d . . .
H15A H 0.6985 0.0548 0.6092 0.021 Uiso 1 1 calc R . .
H15B H 0.7629 0.1098 0.5660 0.021 Uiso 1 1 calc R . .
O16 O 0.68209(16) 0.16392(15) 0.63923(19) 0.0195(5) Uani 1 1 d . . .
C17 C 0.7521(2) 0.2109(2) 0.6833(2) 0.0151(7) Uani 1 1 d . . .
C18 C 0.7315(2) 0.2864(2) 0.6903(2) 0.0156(7) Uani 1 1 d . . .
H18 H 0.6713 0.3030 0.6680 0.019 Uiso 1 1 calc R . .
C19 C 0.8002(2) 0.3381(2) 0.7306(3) 0.0159(7) Uani 1 1 d . . .
C20 C 0.7817(2) 0.4200(2) 0.7344(3) 0.0145(7) Uani 1 1 d . . .
O21 O 0.70013(16) 0.44067(15) 0.7143(2) 0.0186(5) Uani 1 1 d . . .
O22 O 0.84678(16) 0.46465(15) 0.75580(19) 0.0180(5) Uani 1 1 d . . .
C23 C 0.8889(2) 0.3125(2) 0.7616(2) 0.0153(7) Uani 1 1 d . . .
H23 H 0.9362 0.3472 0.7863 0.018 Uiso 1 1 calc R . .
C24 C 0.9072(2) 0.2373(2) 0.7562(2) 0.0145(7) Uani 1 1 d . . .
C25 C 1.0007(2) 0.2075(2) 0.7831(2) 0.0155(7) Uani 1 1 d . . .
O26 O 1.01781(17) 0.14180(15) 0.7750(2) 0.0219(6) Uani 1 1 d . . .
O27 O 1.06237(16) 0.26053(15) 0.8132(2) 0.0203(6) Uani 1 1 d . . .
H27 H 1.1124 0.2437 0.8103 0.030 Uiso 1 1 calc R . .
C28 C 0.8389(2) 0.1858(2) 0.7190(2) 0.0156(7) Uani 1 1 d . . .
H28 H 0.8519 0.1337 0.7182 0.019 Uiso 1 1 calc R . .
O29 O 0.21071(16) 0.20521(15) 0.77526(19) 0.0187(5) Uani 1 1 d . . .
O30 O 0.34741(16) 0.17965(15) 0.75554(18) 0.0174(5) Uani 1 1 d . . .
C31 C 0.2859(2) 0.2245(2) 0.7628(2) 0.0157(7) Uani 1 1 d . . .
C32 C 0.3029(2) 0.3069(2) 0.7535(3) 0.0156(7) Uani 1 1 d . . .
C33 C 0.3871(2) 0.3312(2) 0.7474(2) 0.0144(7) Uani 1 1 d . . .
H33 H 0.4332 0.2959 0.7478 0.017 Uiso 1 1 calc R . .
C34 C 0.4028(2) 0.4077(2) 0.7406(3) 0.0157(7) Uani 1 1 d . . .
C35 C 0.4929(2) 0.4347(2) 0.7339(3) 0.0164(7) Uani 1 1 d . . .
O36 O 0.51048(17) 0.50105(16) 0.7257(2) 0.0230(6) Uani 1 1 d . . .
O37 O 0.55028(17) 0.37968(15) 0.73421(19) 0.0192(5) Uani 1 1 d . . .
H37 H 0.5992 0.3978 0.7296 0.029 Uiso 1 1 calc R . .
C38 C 0.3368(2) 0.4600(2) 0.7402(3) 0.0170(7) Uani 1 1 d . . .
H38 H 0.3488 0.5121 0.7364 0.020 Uiso 1 1 calc R . .
C39 C 0.2522(2) 0.4356(2) 0.7454(3) 0.0158(7) Uani 1 1 d . . .
C40 C 0.2349(2) 0.3593(2) 0.7511(3) 0.0153(7) Uani 1 1 d . . .
H40 H 0.1770 0.3427 0.7533 0.018 Uiso 1 1 calc R . .
O41 O 0.19079(16) 0.49212(15) 0.7430(2) 0.0184(5) Uani 1 1 d . . .
C42 C 0.1050(2) 0.4748(2) 0.7600(3) 0.0179(8) Uani 1 1 d . . .
H42A H 0.0891 0.5134 0.8060 0.021 Uiso 1 1 calc R . .
H42B H 0.1079 0.4256 0.7956 0.021 Uiso 1 1 calc R . .
C43 C 0.0343(2) 0.4722(2) 0.6586(3) 0.0191(8) Uani 1 1 d . . .
H43A H -0.0251 0.4649 0.6722 0.023 Uiso 1 1 calc R . .
H43B H 0.0335 0.5201 0.6205 0.023 Uiso 1 1 calc R . .
O44 O 0.05388(16) 0.41042(15) 0.5965(2) 0.0216(6) Uani 1 1 d . . .
C45 C -0.0148(2) 0.3603(2) 0.5570(3) 0.0161(7) Uani 1 1 d . . .
C46 C 0.0086(2) 0.2853(2) 0.5544(2) 0.0157(7) Uani 1 1 d . . .
H46 H 0.0694 0.2706 0.5773 0.019 Uiso 1 1 calc R . .
C47 C -0.0576(2) 0.2314(2) 0.5181(2) 0.0155(7) Uani 1 1 d . . .
C48 C -0.0363(2) 0.1496(2) 0.5173(3) 0.0156(7) Uani 1 1 d . . .
O49 O 0.04564(16) 0.13031(15) 0.53692(19) 0.0196(5) Uani 1 1 d . . .
O50 O -0.10067(17) 0.10447(15) 0.4978(2) 0.0203(6) Uani 1 1 d . . .
C51 C -0.1468(2) 0.2542(2) 0.4823(2) 0.0139(7) Uani 1 1 d . . .
H51 H -0.1923 0.2179 0.4575 0.017 Uiso 1 1 calc R . .
C52 C -0.1688(2) 0.3295(2) 0.4831(3) 0.0156(7) Uani 1 1 d . . .
C53 C -0.2630(2) 0.3559(2) 0.4434(3) 0.0171(7) Uani 1 1 d . . .
O54 O -0.28456(17) 0.42100(15) 0.4471(2) 0.0228(6) Uani 1 1 d . . .
O55 O -0.31863(17) 0.30050(16) 0.4028(2) 0.0240(6) Uani 1 1 d . . .
H55 H -0.3675 0.3186 0.3688 0.036 Uiso 1 1 calc R . .
C56 C -0.1032(2) 0.3838(2) 0.5214(3) 0.0169(7) Uani 1 1 d . . .
H56 H -0.1185 0.4354 0.5230 0.020 Uiso 1 1 calc R . .
O57 O 0.1970(2) 0.0953(2) 0.9746(2) 0.0487(10) Uani 1 1 d . . .
H57A H 0.1596 0.0701 1.0044 0.050 Uiso 1 1 d R . .
H57B H 0.2548 0.0894 1.0085 0.050 Uiso 1 1 d R . .
O58 O 0.53462(19) 0.3266(2) 0.2631(2) 0.0359(8) Uani 1 1 d . . .
H58A H 0.4752 0.3304 0.2542 0.050 Uiso 1 1 d R . .
H58B H 0.5516 0.3347 0.2040 0.050 Uiso 1 1 d R . .

loop_
_atom_site_aniso_label
_atom_site_aniso_U_11
_atom_site_aniso_U_22
_atom_site_aniso_U_33
_atom_site_aniso_U_23
_atom_site_aniso_U_13
_atom_site_aniso_U_12
Ag1 0.01844(16) 0.01190(16) 0.02927(16) 0.00074(11) 0.00829(12) -0.00014(11)
Ag2 0.01941(16) 0.01158(16) 0.03469(17) -0.00066(11) 0.00964(12) -0.00023(11)
Ag3 0.01784(16) 0.01242(16) 0.03550(17) -0.00107(11) 0.00796(12) 0.00033(11)
Ag4 0.01802(16) 0.01330(16) 0.03207(16) 0.00062(11) 0.00771(12) 0.00063(11)
O1 0.0175(14) 0.0150(15) 0.0374(15) 0.0009(11) 0.0122(11) -0.0014(11)
O2 0.0153(13) 0.0152(14) 0.0251(12) 0.0002(10) 0.0064(10) -0.0027(11)
C3 0.0177(18) 0.0147(19) 0.0154(16) -0.0008(13) 0.0040(13) 0.0004(15)
C4 0.0170(18) 0.0156(19) 0.0136(15) 0.0004(13) 0.0040(13) 0.0020(15)
C5 0.0153(18) 0.018(2) 0.0150(15) -0.0006(13) 0.0043(13) 0.0015(15)
C6 0.0151(18) 0.0142(19) 0.0173(16) 0.0015(13) 0.0036(13) -0.0025(14)
C7 0.0176(18) 0.016(2) 0.0152(16) 0.0008(13) 0.0028(13) -0.0010(15)
O8 0.0147(13) 0.0166(15) 0.0350(14) 0.0030(11) 0.0075(11) -0.0023(11)
O9 0.0147(13) 0.0188(16) 0.0389(15) 0.0009(12) 0.0084(11) -0.0031(11)
C10 0.0171(18) 0.016(2) 0.0142(16) 0.0005(13) 0.0033(13) 0.0003(14)
C11 0.0143(17) 0.0153(19) 0.0156(16) -0.0020(13) 0.0028(13) -0.0013(14)
C12 0.0150(17) 0.0146(19) 0.0160(16) -0.0007(13) 0.0031(13) -0.0033(14)
O13 0.0123(12) 0.0144(14) 0.0309(13) -0.0024(11) 0.0070(10) 0.0018(10)
C14 0.0129(17) 0.0152(19) 0.0243(17) -0.0011(14) 0.0068(14) -0.0015(14)
C15 0.0178(18) 0.0121(19) 0.0228(17) -0.0042(14) 0.0034(14) 0.0008(15)
O16 0.0136(13) 0.0175(14) 0.0271(13) -0.0075(11) 0.0046(10) -0.0016(11)
C17 0.0125(17) 0.017(2) 0.0170(16) -0.0028(13) 0.0055(13) -0.0008(14)
C18 0.0136(17) 0.018(2) 0.0153(15) 0.0009(13) 0.0033(13) 0.0002(14)
C19 0.0188(19) 0.0135(19) 0.0170(16) 0.0022(13) 0.0076(14) 0.0006(15)
C20 0.0118(17) 0.0156(19) 0.0179(16) 0.0017(13) 0.0071(13) 0.0006(14)
O21 0.0136(13) 0.0138(14) 0.0304(13) -0.0013(10) 0.0092(10) 0.0015(10)
O22 0.0138(13) 0.0096(13) 0.0315(13) 0.0045(10) 0.0074(10) -0.0006(10)
C23 0.0128(17) 0.020(2) 0.0141(15) 0.0015(13) 0.0045(13) -0.0007(14)
C24 0.0123(17) 0.0165(19) 0.0148(15) 0.0035(13) 0.0040(13) 0.0004(14)
C25 0.0147(17) 0.018(2) 0.0136(15) 0.0027(13) 0.0035(13) 0.0018(15)
O26 0.0162(13) 0.0164(15) 0.0325(14) -0.0008(11) 0.0053(11) 0.0037(11)
O27 0.0116(13) 0.0168(15) 0.0324(13) -0.0049(11) 0.0057(11) 0.0012(11)
C28 0.0139(17) 0.017(2) 0.0173(16) 0.0004(13) 0.0060(13) 0.0011(14)
O29 0.0151(13) 0.0128(14) 0.0303(13) 0.0004(10) 0.0100(10) -0.0026(10)
O30 0.0184(13) 0.0098(13) 0.0244(13) -0.0025(10) 0.0063(10) -0.0001(10)
C31 0.0173(18) 0.0149(19) 0.0144(15) -0.0007(13) 0.0031(13) -0.0002(15)
C32 0.0130(17) 0.017(2) 0.0160(16) 0.0005(13) 0.0030(13) 0.0005(14)
C33 0.0136(17) 0.0151(19) 0.0149(15) -0.0003(13) 0.0046(13) 0.0008(14)
C34 0.0151(18) 0.017(2) 0.0155(16) -0.0003(13) 0.0042(13) -0.0003(15)
C35 0.0149(18) 0.020(2) 0.0135(15) 0.0013(13) 0.0025(13) 0.0010(15)
O36 0.0162(14) 0.0186(16) 0.0348(14) 0.0046(11) 0.0078(11) -0.0006(11)
O37 0.0147(13) 0.0173(14) 0.0279(13) -0.0008(11) 0.0093(11) -0.0024(11)
C38 0.0197(19) 0.0116(19) 0.0195(16) 0.0009(14) 0.0046(14) -0.0015(15)
C39 0.0149(18) 0.0143(19) 0.0165(15) -0.0007(13) 0.0005(13) 0.0018(14)
C40 0.0130(17) 0.0155(19) 0.0181(16) -0.0003(13) 0.0056(13) -0.0012(14)
O41 0.0092(12) 0.0142(14) 0.0317(13) -0.0020(11) 0.0047(10) 0.0000(10)
C42 0.0116(18) 0.018(2) 0.0267(18) -0.0021(15) 0.0094(14) -0.0009(14)
C43 0.0143(18) 0.018(2) 0.0253(18) -0.0013(15) 0.0057(14) 0.0012(15)
O44 0.0138(13) 0.0189(15) 0.0325(14) -0.0100(11) 0.0064(11) -0.0023(11)
C45 0.0147(17) 0.018(2) 0.0165(16) 0.0009(14) 0.0060(13) 0.0013(14)
C46 0.0131(17) 0.017(2) 0.0169(16) -0.0010(13) 0.0036(13) 0.0008(14)
C47 0.0135(17) 0.0174(19) 0.0167(16) 0.0010(14) 0.0059(13) 0.0024(14)
C48 0.0146(18) 0.0158(19) 0.0176(16) -0.0011(14) 0.0062(13) 0.0003(15)
O49 0.0108(13) 0.0138(14) 0.0347(14) 0.0007(11) 0.0066(10) 0.0013(10)
O50 0.0145(13) 0.0137(14) 0.0323(14) -0.0016(11) 0.0054(10) -0.0008(11)
C51 0.0130(17) 0.0165(19) 0.0133(15) 0.0005(13) 0.0054(13) 0.0001(14)
C52 0.0164(18) 0.0152(19) 0.0165(16) -0.0003(13) 0.0062(13) -0.0003(14)
C53 0.0178(19) 0.017(2) 0.0186(16) 0.0034(14) 0.0084(14) -0.0012(15)
O54 0.0172(13) 0.0168(15) 0.0359(14) 0.0024(11) 0.0094(11) 0.0036(11)
O55 0.0133(13) 0.0245(16) 0.0316(14) 0.0011(12) 0.0007(11) 0.0012(12)
C56 0.0165(18) 0.018(2) 0.0186(16) -0.0007(14) 0.0084(14) 0.0008(15)
O57 0.0308(18) 0.085(3) 0.0293(16) 0.0033(17) 0.0050(14) 0.0126(19)
O58 0.0189(15) 0.059(2) 0.0287(15) 0.0056(14) 0.0033(12) -0.0019(15)

loop_
_atom_type_symbol
_atom_type_description
_atom_type_scat_dispersion_real
_atom_type_scat_dispersion_imag
_atom_type_scat_source
C C 0.0033 0.0016 'International Tables Vol C Tables 4.2.6.8 and 6.1.1.4'
H H 0.0000 0.0000 'International Tables Vol C Tables 4.2.6.8 and 6.1.1.4'
Ag Ag -0.8971 1.1015 'International Tables Vol C Tables 4.2.6.8 and 6.1.1.4'
O O 0.0106 0.0060 'International Tables Vol C Tables 4.2.6.8 and 6.1.1.4'

loop_
_geom_angle_atom_site_label_1
_geom_angle_atom_site_label_2
_geom_angle_atom_site_label_3
_geom_angle
_geom_angle_site_symmetry_1
_geom_angle_site_symmetry_3
_geom_angle_publ_flag
O1 Ag1 O2 163.48(9) . 3_666 ?
O1 Ag1 O54 85.71(9) . 1_655 ?
O2 Ag1 O54 110.60(9) 3_666 1_655 ?
O1 Ag1 Ag1 80.06(7) . 3_666 ?
O2 Ag1 Ag1 84.22(7) 3_666 3_666 ?
O54 Ag1 Ag1 163.00(7) 1_655 3_666 ?
O1 Ag1 Ag2 112.69(7) . . ?
O2 Ag1 Ag2 60.75(6) 3_666 . ?
O54 Ag1 Ag2 108.31(6) 1_655 . ?
Ag1 Ag1 Ag2 85.911(13) 3_666 . ?
O30 Ag2 O21 164.42(9) 2_656 . ?
O30 Ag2 O36 110.39(9) 2_656 . ?
O21 Ag2 O36 84.28(9) . . ?
O30 Ag2 Ag3 83.94(6) 2_656 2_656 ?
O21 Ag2 Ag3 81.32(6) . 2_656 ?
O36 Ag2 Ag3 165.60(7) . 2_656 ?
O30 Ag2 Ag1 121.33(6) 2_656 . ?
O21 Ag2 Ag1 66.08(7) . . ?
O36 Ag2 Ag1 76.24(6) . . ?
Ag3 Ag2 Ag1 97.869(11) 2_656 . ?
O22 Ag3 O29 155.86(9) 2_646 . ?
O22 Ag3 O26 111.84(9) 2_646 1_455 ?
O29 Ag3 O26 85.38(9) . 1_455 ?
O22 Ag3 O57 106.82(12) 2_646 . ?
O29 Ag3 O57 89.95(12) . . ?
O26 Ag3 O57 88.06(10) 1_455 . ?
O22 Ag3 Ag2 80.93(6) 2_646 2_646 ?
O29 Ag3 Ag2 80.35(6) . 2_646 ?
O26 Ag3 Ag2 165.36(7) 1_455 2_646 ?
O57 Ag3 Ag2 95.17(7) . 2_646 ?
O22 Ag3 Ag4 53.93(6) 2_646 . ?
O29 Ag3 Ag4 110.82(6) . . ?
O26 Ag3 Ag4 92.42(6) 1_455 . ?
O57 Ag3 Ag4 159.20(10) . . ?
Ag2 Ag3 Ag4 89.599(11) 2_646 . ?
O50 Ag4 O49 158.55(10) 3_556 . ?
O50 Ag4 O9 105.62(9) 3_556 . ?
O49 Ag4 O9 85.46(9) . . ?
O50 Ag4 Ag4 81.12(7) 3_556 3_556 ?
O49 Ag4 Ag4 80.68(6) . 3_556 ?
O9 Ag4 Ag4 151.25(6) . 3_556 ?
O50 Ag4 Ag3 126.87(7) 3_556 . ?
O49 Ag4 Ag3 72.83(7) . . ?
O9 Ag4 Ag3 78.15(6) . . ?
Ag4 Ag4 Ag3 120.683(14) 3_556 . ?
C3 O1 Ag1 128.2(2) . . ?
C3 O2 Ag1 121.6(2) . 3_666 ?
O1 C3 O2 125.3(3) . . ?
O1 C3 C4 116.9(3) . . ?
O2 C3 C4 117.8(3) . . ?
C5 C4 C12 120.4(3) . . ?
C5 C4 C3 120.7(3) . . ?
C12 C4 C3 118.9(3) . . ?
C4 C5 C6 119.0(3) . . ?
C4 C5 H5 120.5 . . ?
C6 C5 H5 120.5 . . ?
C10 C6 C5 121.4(3) . . ?
C10 C6 C7 118.9(3) . . ?
C5 C6 C7 119.7(3) . . ?
O9 C7 O8 123.6(3) . . ?
O9 C7 C6 123.4(3) . . ?
O8 C7 C6 113.0(3) . . ?
C7 O8 H8 109.5 . . ?
C7 O9 Ag4 126.0(2) . . ?
C6 C10 C11 119.4(3) . . ?
C6 C10 H10 120.3 . . ?
C11 C10 H10 120.3 . . ?
O13 C11 C10 114.4(3) . . ?
O13 C11 C12 125.6(3) . . ?
C10 C11 C12 120.0(3) . . ?
C4 C12 C11 119.9(3) . . ?
C4 C12 H12 120.1 . . ?
C11 C12 H12 120.1 . . ?
C11 O13 C14 119.8(3) . . ?
O13 C14 C15 111.8(3) . . ?
O13 C14 H14A 109.3 . . ?
C15 C14 H14A 109.3 . . ?
O13 C14 H14B 109.3 . . ?
C15 C14 H14B 109.3 . . ?
H14A C14 H14B 107.9 . . ?
O16 C15 C14 110.1(3) . . ?
O16 C15 H15A 109.6 . . ?
C14 C15 H15A 109.6 . . ?
O16 C15 H15B 109.6 . . ?
C14 C15 H15B 109.6 . . ?
H15A C15 H15B 108.2 . . ?
C17 O16 C15 116.2(3) . . ?
C28 C17 O16 122.8(3) . . ?
C28 C17 C18 120.7(3) . . ?
O16 C17 C18 116.6(3) . . ?
C17 C18 C19 119.6(3) . . ?
C17 C18 H18 120.2 . . ?
C19 C18 H18 120.2 . . ?
C23 C19 C18 119.2(3) . . ?
C23 C19 C20 119.2(3) . . ?
C18 C19 C20 121.4(3) . . ?
O22 C20 O21 123.8(3) . . ?
O22 C20 C19 118.5(3) . . ?
O21 C20 C19 117.6(3) . . ?
C20 O21 Ag2 124.1(2) . . ?
C20 O22 Ag3 123.8(2) . 2_656 ?
C24 C23 C19 119.9(3) . . ?
C24 C23 H23 120.0 . . ?
C19 C23 H23 120.0 . . ?
C23 C24 C28 120.9(3) . . ?
C23 C24 C25 122.2(3) . . ?
C28 C24 C25 116.9(3) . . ?
O26 C25 O27 123.8(3) . . ?
O26 C25 C24 122.8(3) . . ?
O27 C25 C24 113.4(3) . . ?
C25 O26 Ag3 127.6(2) . 1_655 ?
C25 O27 H27 109.5 . . ?
C17 C28 C24 119.6(3) . . ?
C17 C28 H28 120.2 . . ?
C24 C28 H28 120.2 . . ?
C31 O29 Ag3 125.4(2) . . ?
C31 O30 Ag2 124.6(2) . 2_646 ?
O30 C31 O29 125.0(3) . . ?
O30 C31 C32 117.4(3) . . ?
O29 C31 C32 117.5(3) . . ?
C33 C32 C40 120.0(3) . . ?
C33 C32 C31 119.6(3) . . ?
C40 C32 C31 120.4(3) . . ?
C34 C33 C32 119.3(3) . . ?
C34 C33 H33 120.4 . . ?
C32 C33 H33 120.4 . . ?
C38 C34 C33 121.3(3) . . ?
C38 C34 C35 118.8(3) . . ?
C33 C34 C35 119.9(3) . . ?
O36 C35 O37 123.5(3) . . ?
O36 C35 C34 123.1(3) . . ?
O37 C35 C34 113.4(3) . . ?
C35 O36 Ag2 128.4(2) . . ?
C35 O37 H37 109.5 . . ?
C34 C38 C39 119.4(3) . . ?
C34 C38 H38 120.3 . . ?
C39 C38 H38 120.3 . . ?
O41 C39 C40 125.0(3) . . ?
O41 C39 C38 114.8(3) . . ?
C40 C39 C38 120.2(3) . . ?
C39 C40 C32 119.8(3) . . ?
C39 C40 H40 120.1 . . ?
C32 C40 H40 120.1 . . ?
C39 O41 C42 119.9(3) . . ?
O41 C42 C43 111.0(3) . . ?
O41 C42 H42A 109.4 . . ?
C43 C42 H42A 109.4 . . ?
O41 C42 H42B 109.4 . . ?
C43 C42 H42B 109.4 . . ?
H42A C42 H42B 108.0 . . ?
O44 C43 C42 108.7(3) . . ?
O44 C43 H43A 109.9 . . ?
C42 C43 H43A 109.9 . . ?
O44 C43 H43B 109.9 . . ?
C42 C43 H43B 109.9 . . ?
H43A C43 H43B 108.3 . . ?
C45 O44 C43 116.9(3) . . ?
O44 C45 C46 116.8(3) . . ?
O44 C45 C56 121.8(3) . . ?
C46 C45 C56 121.4(3) . . ?
C45 C46 C47 119.8(3) . . ?
C45 C46 H46 120.1 . . ?
C47 C46 H46 120.1 . . ?
C46 C47 C51 119.4(3) . . ?
C46 C47 C48 121.9(3) . . ?
C51 C47 C48 118.7(3) . . ?
O50 C48 O49 124.5(3) . . ?
O50 C48 C47 117.4(3) . . ?
O49 C48 C47 118.1(3) . . ?
C48 O49 Ag4 124.8(2) . . ?
C48 O50 Ag4 125.5(2) . 3_556 ?
C52 C51 C47 120.0(3) . . ?
C52 C51 H51 120.0 . . ?
C47 C51 H51 120.0 . . ?
C51 C52 C56 121.0(3) . . ?
C51 C52 C53 121.3(3) . . ?
C56 C52 C53 117.6(3) . . ?
O54 C53 O55 124.8(3) . . ?
O54 C53 C52 122.7(3) . . ?
O55 C53 C52 112.5(3) . . ?
C53 O54 Ag1 133.1(2) . 1_455 ?
C53 O55 H55 109.5 . . ?
C45 C56 C52 118.3(3) . . ?
C45 C56 H56 120.9 . . ?
C52 C56 H56 120.9 . . ?
Ag3 O57 H57A 115.5 . . ?
Ag3 O57 H57B 115.3 . . ?
H57A O57 H57B 113.0 . . ?
H58A O58 H58B 113.0 . . ?

loop_
_geom_bond_atom_site_label_1
_geom_bond_atom_site_label_2
_geom_bond_distance
_geom_bond_site_symmetry_2
_geom_bond_publ_flag
Ag1 O1 2.184(3) . ?
Ag1 O2 2.196(3) 3_666 ?
Ag1 O54 2.469(2) 1_655 ?
Ag1 Ag1 2.8303(5) 3_666 ?
Ag1 Ag2 3.2693(4) . ?
Ag2 O30 2.179(3) 2_656 ?
Ag2 O21 2.217(3) . ?
Ag2 O36 2.492(3) . ?
Ag2 Ag3 2.8420(4) 2_656 ?
Ag3 O22 2.218(3) 2_646 ?
Ag3 O29 2.255(3) . ?
Ag3 O26 2.448(2) 1_455 ?
Ag3 O57 2.463(3) . ?
Ag3 Ag2 2.8421(4) 2_646 ?
Ag3 Ag4 3.3224(4) . ?
Ag4 O50 2.180(3) 3_556 ?
Ag4 O49 2.212(3) . ?
Ag4 O9 2.510(3) . ?
Ag4 Ag4 2.8919(6) 3_556 ?
O1 C3 1.249(4) . ?
O2 C3 1.274(4) . ?
O2 Ag1 2.196(3) 3_666 ?
C3 C4 1.499(5) . ?
C4 C5 1.394(5) . ?
C4 C12 1.392(5) . ?
C5 C6 1.391(5) . ?
C5 H5 0.9500 . ?
C6 C10 1.384(5) . ?
C6 C7 1.496(5) . ?
C7 O9 1.226(5) . ?
C7 O8 1.319(4) . ?
O8 H8 0.8400 . ?
C10 C11 1.395(5) . ?
C10 H10 0.9500 . ?
C11 O13 1.376(4) . ?
C11 C12 1.397(5) . ?
C12 H12 0.9500 . ?
O13 C14 1.441(4) . ?
C14 C15 1.500(5) . ?
C14 H14A 0.9900 . ?
C14 H14B 0.9900 . ?
C15 O16 1.451(4) . ?
C15 H15A 0.9900 . ?
C15 H15B 0.9900 . ?
O16 C17 1.377(4) . ?
C17 C28 1.381(5) . ?
C17 C18 1.390(5) . ?
C18 C19 1.405(5) . ?
C18 H18 0.9500 . ?
C19 C23 1.406(5) . ?
C19 C20 1.490(5) . ?
C20 O22 1.258(4) . ?
C20 O21 1.277(4) . ?
O22 Ag3 2.218(3) 2_656 ?
C23 C24 1.374(5) . ?
C23 H23 0.9500 . ?
C24 C28 1.392(5) . ?
C24 C25 1.497(5) . ?
C25 O26 1.210(5) . ?
C25 O27 1.331(4) . ?
O26 Ag3 2.448(2) 1_655 ?
O27 H27 0.8400 . ?
C28 H28 0.9500 . ?
O29 C31 1.265(4) . ?
O30 C31 1.264(4) . ?
O30 Ag2 2.179(3) 2_646 ?
C31 C32 1.502(5) . ?
C32 C33 1.396(5) . ?
C32 C40 1.401(5) . ?
C33 C34 1.390(5) . ?
C33 H33 0.9500 . ?
C34 C38 1.382(5) . ?
C34 C35 1.498(5) . ?
C35 O36 1.224(5) . ?
C35 O37 1.322(4) . ?
O37 H37 0.8400 . ?
C38 C39 1.398(5) . ?
C38 H38 0.9500 . ?
C39 O41 1.380(4) . ?
C39 C40 1.390(5) . ?
C40 H40 0.9500 . ?
O41 C42 1.435(4) . ?
C42 C43 1.503(5) . ?
C42 H42A 0.9900 . ?
C42 H42B 0.9900 . ?
C43 O44 1.452(4) . ?
C43 H43A 0.9900 . ?
C43 H43B 0.9900 . ?
O44 C45 1.385(4) . ?
C45 C46 1.386(5) . ?
C45 C56 1.394(5) . ?
C46 C47 1.397(5) . ?
C46 H46 0.9500 . ?
C47 C51 1.402(5) . ?
C47 C48 1.495(5) . ?
C48 O50 1.255(4) . ?
C48 O49 1.275(4) . ?
O50 Ag4 2.180(3) 3_556 ?
C51 C52 1.385(5) . ?
C51 H51 0.9500 . ?
C52 C56 1.400(5) . ?
C52 C53 1.496(5) . ?
C53 O54 1.211(5) . ?
C53 O55 1.330(4) . ?
O54 Ag1 2.469(2) 1_455 ?
O55 H55 0.8400 . ?
C56 H56 0.9500 . ?
O57 H57A 0.9001 . ?
O57 H57B 0.8996 . ?
O58 H58A 0.8997 . ?
O58 H58B 0.8997 . ?

loop_
_geom_hbond_atom_site_label_D
_geom_hbond_atom_site_label_H
_geom_hbond_atom_site_label_A
_geom_hbond_distance_DH
_geom_hbond_distance_HA
_geom_hbond_distance_DA
_geom_hbond_angle_DHA
_geom_hbond_site_symmetry_A
O57 H57B O2 0.90 2.20 2.975(4) 144 4_566
O57 H57A O44 0.90 2.30 3.057(4) 141 4_566
O58 H58A O30 0.90 1.99 2.876(4) 168 4_565
O58 H58B O16 0.90 2.39 3.137(4) 141 4_565
O8 H8 O49 0.84 1.77 2.603(3) 170 .
O27 H27 O29 0.84 1.83 2.661(3) 168 1_655
O37 H37 O21 0.84 1.80 2.635(3) 176 .
O55 H55 O58 0.84 1.79 2.583(4) 157 1_455
